data_1543571
loop_
_publ_author_name
'Kaga, Atsushi'
'Tnay, Ya Lin'
'Chiba, Shunsuke'

_publ_contact_author
;
Dr Shunsuke Chiba
Division of Chemistry and Biological Chemistry
School of Physical and Mathematical Sciences
Nanyang Technological University
21 Nanyang Link
Singapore 637371
Singapore
;
_publ_section_title
;
 Synthesis of Fasicularin.
;
_journal_issue 14
_journal_name_full 'Organic letters'
_journal_page_first 3506
_journal_page_last 3508
_journal_paper_doi 10.1021/acs.orglett.6b01669
_journal_volume 18
_journal_year 2016
_chemical_formula_sum 'C20 H26 N2 O2'
_chemical_formula_weight 326.43
_space_group_crystal_system triclinic
_space_group_IT_number 2
_space_group_name_Hall '-P 1'
_space_group_name_H-M_alt 'P -1'
_symmetry_space_group_name_Hall '-P 1'
_symmetry_space_group_name_H-M 'P -1'
_atom_sites_solution_hydrogens geom
_cell_angle_alpha 100.996(8)
_cell_angle_beta 93.410(8)
_cell_angle_gamma 103.373(7)
_cell_formula_units_Z 2
_cell_length_a 7.5726(19)
_cell_length_b 10.186(3)
_cell_length_c 12.215(3)
_cell_measurement_reflns_used 4626
_cell_measurement_temperature 103.(2)
_cell_measurement_theta_max 30.8975
_cell_measurement_theta_min 2.4138
_cell_volume 894.5(4)
_computing_cell_refinement 'SAINT V8.32B (Bruker AXS Inc., 2013)'
_computing_data_collection 'Bruker APEX2'
_computing_data_reduction 'SAINT V8.32B (Bruker AXS Inc., 2013)'
_computing_molecular_graphics 'Bruker SHELXTL'
_computing_publication_material 'Bruker SHELXTL'
_computing_structure_refinement 'SHELXL-2013 (Sheldrick, 2013)'
_computing_structure_solution 'SHELXS-97 (Sheldrick 2008)'
_diffrn_ambient_temperature 103.(2)
_diffrn_detector_area_resol_mean 8.3333
_diffrn_measured_fraction_theta_full 0.996
_diffrn_measured_fraction_theta_max 0.996
_diffrn_measurement_device_type 'Bruker APEX-II CCD'
_diffrn_measurement_method '\f and \w scans'
_diffrn_radiation_monochromator graphite
_diffrn_radiation_type MoK\a
_diffrn_radiation_wavelength 0.71073
_diffrn_reflns_av_R_equivalents 0.0389
_diffrn_reflns_limit_h_max 10
_diffrn_reflns_limit_h_min -10
_diffrn_reflns_limit_k_max 14
_diffrn_reflns_limit_k_min -14
_diffrn_reflns_limit_l_max 17
_diffrn_reflns_limit_l_min -17
_diffrn_reflns_number 19025
_diffrn_reflns_theta_full 31.06
_diffrn_reflns_theta_max 31.06
_diffrn_reflns_theta_min 1.71
_exptl_absorpt_coefficient_mu 0.078
_exptl_absorpt_correction_T_max 0.98
_exptl_absorpt_correction_T_min 0.88
_exptl_absorpt_correction_type multi-scan
_exptl_absorpt_process_details 'SADABS V2012/1 (Bruker AXS Inc.)'
_exptl_crystal_colour colourless
_exptl_crystal_density_diffrn 1.212
_exptl_crystal_density_method 'not measured'
_exptl_crystal_description block
_exptl_crystal_F_000 352
_exptl_crystal_size_max 0.420
_exptl_crystal_size_mid 0.400
_exptl_crystal_size_min 0.220
_refine_diff_density_max 0.380
_refine_diff_density_min -0.273
_refine_ls_extinction_method none
_refine_ls_goodness_of_fit_ref 1.021
_refine_ls_hydrogen_treatment constr
_refine_ls_matrix_type full
_refine_ls_number_parameters 218
_refine_ls_number_reflns 5707
_refine_ls_number_restraints 0
_refine_ls_restrained_S_all 1.021
_refine_ls_R_factor_all 0.0634
_refine_ls_R_factor_gt 0.0458
_refine_ls_shift/su_max 0.000
_refine_ls_shift/su_mean 0.000
_refine_ls_structure_factor_coef Fsqd
_refine_ls_weighting_details 'w=1/[\s^2^(Fo^2^)+(0.0656P)^2^+0.1636P] where P=(Fo^2^+2Fc^2^)/3'
_refine_ls_weighting_scheme calc
_refine_ls_wR_factor_gt 0.1124
_refine_ls_wR_factor_ref 0.1268
_reflns_number_gt 4394
_reflns_number_total 5707
_reflns_threshold_expression 'I > 2\s(I)'
_cod_data_source_file ol6b01669_si_002.cif
_cod_data_source_block I
_cod_depositor_comments 'Adding full bibliography for 1543570--1543571.cif.'
_cod_database_code 1543571

loop_
_space_group_symop_operation_xyz
'x, y, z'
'-x, -y, -z'

loop_
_atom_site_type_symbol
_atom_site_label
_atom_site_fract_x
_atom_site_fract_y
_atom_site_fract_z
_atom_site_U_iso_or_equiv
_atom_site_adp_type
_atom_site_calc_flag
_atom_site_refinement_flags_adp
_atom_site_refinement_flags_posn
_atom_site_occupancy
C C1 -0.01775(14) 0.52966(12) 0.66909(9) 0.0218(2) Uani d . . 1
C C2 0.16324(13) 0.61030(10) 0.72390(9) 0.01673(19) Uani d . . 1
H H2 0.1472 0.6517 0.8026 0.02 Uiso calc U R 1
C C3 0.23900(15) 0.73046(11) 0.66659(10) 0.0228(2) Uani d . . 1
H H3A 0.2582 0.6937 0.5883 0.027 Uiso calc U R 1
H H3B 0.1502 0.7879 0.6648 0.027 Uiso calc U R 1
C C4 0.41886(16) 0.81782(11) 0.73080(10) 0.0240(2) Uani d . . 1
H H4A 0.3967 0.8609 0.8068 0.029 Uiso calc U R 1
H H4B 0.4695 0.8927 0.6919 0.029 Uiso calc U R 1
C C5 0.55710(15) 0.73247(11) 0.74073(10) 0.0238(2) Uani d . . 1
H H5A 0.6692 0.7912 0.7873 0.029 Uiso calc U R 1
H H5B 0.5905 0.6981 0.6653 0.029 Uiso calc U R 1
C C6 0.47823(14) 0.61006(11) 0.79390(10) 0.0213(2) Uani d . . 1
H H6A 0.4586 0.6454 0.8724 0.026 Uiso calc U R 1
H H6B 0.5681 0.5535 0.7956 0.026 Uiso calc U R 1
C C7 0.29685(13) 0.51803(10) 0.73073(8) 0.01499(18) Uani d . . 1
C C8 0.32299(16) 0.43785(11) 0.61632(10) 0.0236(2) Uani d . . 1
H H8A 0.4142 0.4955 0.5791 0.028 Uiso calc U R 1
H H8B 0.2064 0.4047 0.5668 0.028 Uiso calc U R 1
C C9 0.39094(17) 0.31716(12) 0.64490(12) 0.0324(3) Uani d . . 1
H H9A 0.5258 0.3418 0.6596 0.039 Uiso calc U R 1
H H9B 0.352 0.2348 0.5829 0.039 Uiso calc U R 1
C C10 0.30205(14) 0.29014(10) 0.75138(11) 0.0228(2) Uani d . . 1
H H10 0.399 0.2946 0.8122 0.027 Uiso calc U R 1
C C11 0.16718(14) 0.14988(10) 0.72850(9) 0.0192(2) Uani d . . 1
C C12 -0.11595(14) 0.01811(10) 0.63096(10) 0.0212(2) Uani d . . 1
H H12A -0.1572 -0.0053 0.7018 0.025 Uiso calc U R 1
H H12B -0.0726 -0.0596 0.5892 0.025 Uiso calc U R 1
C C13 -0.26899(15) 0.04540(12) 0.56168(10) 0.0268(2) Uani d . . 1
H H13A -0.3074 0.1245 0.6031 0.04 Uiso calc U R 1
H H13B -0.3723 -0.0362 0.5458 0.04 Uiso calc U R 1
H H13C -0.227 0.0657 0.491 0.04 Uiso calc U R 1
C C14 0.18809(15) 0.43282(11) 0.90180(9) 0.0213(2) Uani d . . 1
H H14A 0.1547 0.5222 0.9207 0.026 Uiso calc U R 1
H H14B 0.304 0.4408 0.9475 0.026 Uiso calc U R 1
C C15 0.03958(14) 0.32034(10) 0.92991(9) 0.0186(2) Uani d . . 1
C C16 0.07311(15) 0.25367(11) 1.01501(9) 0.0214(2) Uani d . . 1
H H16 0.1902 0.2798 1.0567 0.026 Uiso calc U R 1
C C17 -0.06195(16) 0.14912(11) 1.04031(10) 0.0241(2) Uani d . . 1
H H17 -0.0373 0.1047 1.0991 0.029 Uiso calc U R 1
C C18 -0.23244(16) 0.11023(11) 0.97934(10) 0.0250(2) Uani d . . 1
H H18 -0.3249 0.0381 0.9956 0.03 Uiso calc U R 1
C C19 -0.26828(15) 0.17675(12) 0.89437(10) 0.0245(2) Uani d . . 1
H H19 -0.3856 0.1505 0.8529 0.029 Uiso calc U R 1
C C20 -0.13320(15) 0.28145(11) 0.86979(9) 0.0216(2) Uani d . . 1
H H20 -0.1586 0.3268 0.8118 0.026 Uiso calc U R 1
N N1 -0.16021(14) 0.47151(13) 0.62699(10) 0.0342(3) Uani d . . 1
N N2 0.21391(11) 0.40308(8) 0.78352(7) 0.01591(17) Uani d . . 1
O O1 0.18727(12) 0.05443(8) 0.76879(8) 0.02751(19) Uani d . . 1
O O2 0.02787(10) 0.14356(7) 0.65385(7) 0.02100(17) Uani d . . 1

loop_
_atom_site_aniso_label
_atom_site_aniso_U_11
_atom_site_aniso_U_22
_atom_site_aniso_U_33
_atom_site_aniso_U_12
_atom_site_aniso_U_13
_atom_site_aniso_U_23
C1 0.0170(5) 0.0282(5) 0.0246(5) 0.0068(4) 0.0039(4) 0.0142(4)
C2 0.0153(4) 0.0163(4) 0.0199(5) 0.0041(3) 0.0029(3) 0.0064(4)
C3 0.0233(5) 0.0200(5) 0.0290(6) 0.0057(4) 0.0044(4) 0.0140(4)
C4 0.0266(5) 0.0151(4) 0.0301(6) 0.0004(4) 0.0055(4) 0.0095(4)
C5 0.0185(5) 0.0186(5) 0.0326(6) -0.0024(4) 0.0017(4) 0.0103(4)
C6 0.0147(4) 0.0175(4) 0.0301(5) -0.0018(3) -0.0026(4) 0.0096(4)
C7 0.0122(4) 0.0131(4) 0.0193(4) 0.0012(3) 0.0021(3) 0.0050(3)
C8 0.0231(5) 0.0191(5) 0.0267(5) 0.0014(4) 0.0122(4) 0.0018(4)
C9 0.0225(5) 0.0171(5) 0.0576(8) 0.0040(4) 0.0211(5) 0.0040(5)
C10 0.0138(4) 0.0142(4) 0.0403(6) 0.0037(3) -0.0015(4) 0.0067(4)
C11 0.0174(5) 0.0143(4) 0.0271(5) 0.0047(3) 0.0030(4) 0.0064(4)
C12 0.0185(5) 0.0149(4) 0.0272(5) -0.0019(3) 0.0051(4) 0.0038(4)
C13 0.0188(5) 0.0276(6) 0.0305(6) 0.0022(4) 0.0022(4) 0.0020(5)
C14 0.0230(5) 0.0190(5) 0.0182(5) -0.0035(4) -0.0022(4) 0.0070(4)
C15 0.0201(5) 0.0155(4) 0.0194(5) 0.0013(3) 0.0022(4) 0.0051(4)
C16 0.0222(5) 0.0218(5) 0.0204(5) 0.0032(4) 0.0022(4) 0.0076(4)
C17 0.0306(6) 0.0214(5) 0.0230(5) 0.0054(4) 0.0097(4) 0.0100(4)
C18 0.0245(5) 0.0201(5) 0.0292(6) 0.0009(4) 0.0128(4) 0.0046(4)
C19 0.0177(5) 0.0245(5) 0.0293(6) 0.0030(4) 0.0045(4) 0.0024(4)
C20 0.0211(5) 0.0200(5) 0.0235(5) 0.0044(4) 0.0007(4) 0.0054(4)
N1 0.0184(5) 0.0496(7) 0.0362(6) 0.0022(4) 0.0001(4) 0.0214(5)
N2 0.0149(4) 0.0118(3) 0.0211(4) 0.0016(3) 0.0022(3) 0.0058(3)
O1 0.0312(4) 0.0167(4) 0.0372(5) 0.0083(3) 0.0005(4) 0.0100(3)
O2 0.0174(4) 0.0149(3) 0.0294(4) -0.0010(3) -0.0005(3) 0.0086(3)

loop_
_atom_type_symbol
_atom_type_description
_atom_type_scat_dispersion_real
_atom_type_scat_dispersion_imag
_atom_type_scat_source
C C 0.0033 0.0016 'International Tables Vol C Tables 4.2.6.8 and 6.1.1.4'
H H 0.0000 0.0000 'International Tables Vol C Tables 4.2.6.8 and 6.1.1.4'
N N 0.0061 0.0033 'International Tables Vol C Tables 4.2.6.8 and 6.1.1.4'
O O 0.0106 0.0060 'International Tables Vol C Tables 4.2.6.8 and 6.1.1.4'

loop_
_geom_angle_atom_site_label_1
_geom_angle_atom_site_label_2
_geom_angle_atom_site_label_3
_geom_angle
N1 C1 C2 177.47(12)
C1 C2 C3 111.08(9)
C1 C2 C7 111.66(8)
C3 C2 C7 112.20(8)
C1 C2 H2 107.2
C3 C2 H2 107.2
C7 C2 H2 107.2
C4 C3 C2 109.59(9)
C4 C3 H3A 109.8
C2 C3 H3A 109.8
C4 C3 H3B 109.8
C2 C3 H3B 109.8
H3A C3 H3B 108.2
C3 C4 C5 111.76(9)
C3 C4 H4A 109.3
C5 C4 H4A 109.3
C3 C4 H4B 109.3
C5 C4 H4B 109.3
H4A C4 H4B 107.9
C4 C5 C6 110.62(9)
C4 C5 H5A 109.5
C6 C5 H5A 109.5
C4 C5 H5B 109.5
C6 C5 H5B 109.5
H5A C5 H5B 108.1
C5 C6 C7 113.04(9)
C5 C6 H6A 109.0
C7 C6 H6A 109.0
C5 C6 H6B 109.0
C7 C6 H6B 109.0
H6A C6 H6B 107.8
N2 C7 C8 100.37(8)
N2 C7 C6 113.97(8)
C8 C7 C6 112.03(9)
N2 C7 C2 109.39(8)
C8 C7 C2 113.32(9)
C6 C7 C2 107.76(8)
C7 C8 C9 103.31(10)
C7 C8 H8A 111.1
C9 C8 H8A 111.1
C7 C8 H8B 111.1
C9 C8 H8B 111.1
H8A C8 H8B 109.1
C8 C9 C10 104.39(9)
C8 C9 H9A 110.9
C10 C9 H9A 110.9
C8 C9 H9B 110.9
C10 C9 H9B 110.9
H9A C9 H9B 108.9
N2 C10 C11 112.24(8)
N2 C10 C9 104.98(9)
C11 C10 C9 110.99(10)
N2 C10 H10 109.5
C11 C10 H10 109.5
C9 C10 H10 109.5
O1 C11 O2 124.27(10)
O1 C11 C10 124.35(10)
O2 C11 C10 111.31(9)
O2 C12 C13 106.22(9)
O2 C12 H12A 110.5
C13 C12 H12A 110.5
O2 C12 H12B 110.5
C13 C12 H12B 110.5
H12A C12 H12B 108.7
C12 C13 H13A 109.5
C12 C13 H13B 109.5
H13A C13 H13B 109.5
C12 C13 H13C 109.5
H13A C13 H13C 109.5
H13B C13 H13C 109.5
N2 C14 C15 111.09(8)
N2 C14 H14A 109.4
C15 C14 H14A 109.4
N2 C14 H14B 109.4
C15 C14 H14B 109.4
H14A C14 H14B 108.0
C16 C15 C20 118.86(10)
C16 C15 C14 120.80(10)
C20 C15 C14 120.33(9)
C15 C16 C17 121.10(10)
C15 C16 H16 119.5
C17 C16 H16 119.5
C18 C17 C16 119.60(10)
C18 C17 H17 120.2
C16 C17 H17 120.2
C17 C18 C19 119.91(10)
C17 C18 H18 120.0
C19 C18 H18 120.0
C20 C19 C18 120.24(11)
C20 C19 H19 119.9
C18 C19 H19 119.9
C19 C20 C15 120.28(10)
C19 C20 H20 119.9
C15 C20 H20 119.9
C14 N2 C10 114.10(9)
C14 N2 C7 118.94(8)
C10 N2 C7 108.99(8)
C11 O2 C12 116.40(8)

loop_
_geom_bond_atom_site_label_1
_geom_bond_atom_site_label_2
_geom_bond_distance
C1 N1 1.1407(15)
C1 C2 1.4703(15)
C2 C3 1.5386(14)
C2 C7 1.5407(14)
C2 H2 1.0
C3 C4 1.5192(16)
C3 H3A 0.99
C3 H3B 0.99
C4 C5 1.5207(16)
C4 H4A 0.99
C4 H4B 0.99
C5 C6 1.5310(15)
C5 H5A 0.99
C5 H5B 0.99
C6 C7 1.5372(14)
C6 H6A 0.99
C6 H6B 0.99
C7 N2 1.4757(12)
C7 C8 1.5269(15)
C8 C9 1.5274(17)
C8 H8A 0.99
C8 H8B 0.99
C9 C10 1.5413(18)
C9 H9A 0.99
C9 H9B 0.99
C10 N2 1.4620(13)
C10 C11 1.5170(14)
C10 H10 1.0
C11 O1 1.2053(13)
C11 O2 1.3342(13)
C12 O2 1.4426(12)
C12 C13 1.5028(17)
C12 H12A 0.99
C12 H12B 0.99
C13 H13A 0.98
C13 H13B 0.98
C13 H13C 0.98
C14 N2 1.4531(14)
C14 C15 1.5151(14)
C14 H14A 0.99
C14 H14B 0.99
C15 C16 1.3870(15)
C15 C20 1.3939(15)
C16 C17 1.3911(15)
C16 H16 0.95
C17 C18 1.3838(17)
C17 H17 0.95
C18 C19 1.3891(18)
C18 H18 0.95
C19 C20 1.3885(15)
C19 H19 0.95
C20 H20 0.95
